data_2215400
loop_
_publ_author_name
'Hui-Qin, Liu'

_publ_section_title
Dibromidobis(6-methyl-3-phenyl-<i>s</i>-triazolo[3,4-<i>b</i>][1,3,4]thiadiazole-\k<i>N</i>^1^)copper(II)
_journal_coeditor_code CF2132
_journal_issue 10
_journal_name_full 'Acta Crystallographica Section E'
_journal_page_first m2466
_journal_page_last m2466
_journal_paper_doi 10.1107/S1600536807042560
_journal_volume 63
_journal_year 2007
_chemical_formula_iupac '[Cu Br2 (C10 H8 N4 S)2]'
_chemical_formula_moiety 'C20 H16 Br2 Cu N8 S2'
_chemical_formula_sum 'C20 H16 Br2 Cu N8 S2'
_chemical_formula_weight 655.89
_chemical_name_systematic
;
Dibromidobis(6-methyl-3-phenyl-s-triazolo[3,4-b][1,3,4]thiadiazole-\kN^1^)\
copper(II)
;
_space_group_IT_number 2
_symmetry_cell_setting triclinic
_symmetry_space_group_name_Hall '-P 1'
_symmetry_space_group_name_H-M 'P -1'
_atom_sites_solution_hydrogens geom
_atom_sites_solution_primary direct
_atom_sites_solution_secondary difmap
_audit_creation_method SHELXL-97
_cell_angle_alpha 98.442(2)
_cell_angle_beta 105.614(2)
_cell_angle_gamma 108.859(2)
_cell_formula_units_Z 1
_cell_length_a 6.8286(10)
_cell_length_b 8.5231(13)
_cell_length_c 11.3654(16)
_cell_measurement_reflns_used 1927
_cell_measurement_temperature 298(2)
_cell_measurement_theta_max 25.19
_cell_measurement_theta_min 1.92
_cell_volume 582.69(15)
_computing_cell_refinement 'SAINT (Bruker, 2004)'
_computing_data_collection 'APEX2 (Bruker, 2004)'
_computing_data_reduction SAINT
_computing_molecular_graphics 'SHELXTL (Bruker, 2004)'
_computing_publication_material SHELXTL
_computing_structure_refinement 'SHELXL97 (Sheldrick, 1997)'
_computing_structure_solution 'SHELXS97 (Sheldrick, 1997)'
_diffrn_ambient_temperature 298(2)
_diffrn_measured_fraction_theta_full 0.917
_diffrn_measured_fraction_theta_max 0.917
_diffrn_measurement_device_type 'Bruker APEXII area-detector'
_diffrn_measurement_method '\f and \w'
_diffrn_radiation_monochromator graphite
_diffrn_radiation_source 'fine-focus sealed tube'
_diffrn_radiation_type MoK\a
_diffrn_radiation_wavelength 0.71073
_diffrn_reflns_av_R_equivalents 0.1006
_diffrn_reflns_av_sigmaI/netI 0.0959
_diffrn_reflns_limit_h_max 8
_diffrn_reflns_limit_h_min -8
_diffrn_reflns_limit_k_max 10
_diffrn_reflns_limit_k_min -10
_diffrn_reflns_limit_l_max 13
_diffrn_reflns_limit_l_min -13
_diffrn_reflns_number 3511
_diffrn_reflns_theta_full 25.19
_diffrn_reflns_theta_max 25.19
_diffrn_reflns_theta_min 1.92
_diffrn_standards_interval_count 0
_diffrn_standards_interval_time 0
_diffrn_standards_number 0
_exptl_absorpt_coefficient_mu 4.572
_exptl_absorpt_correction_T_max 0.366
_exptl_absorpt_correction_T_min 0.196
_exptl_absorpt_correction_type multi-scan
_exptl_absorpt_process_details '(SADABS; Sheldrick, 1996)'
_exptl_crystal_colour blue
_exptl_crystal_density_diffrn 1.869
_exptl_crystal_density_method 'not measured'
_exptl_crystal_description block
_exptl_crystal_F_000 323
_exptl_crystal_size_max 0.44
_exptl_crystal_size_mid 0.31
_exptl_crystal_size_min 0.22
_refine_diff_density_max 0.735
_refine_diff_density_min -0.818
_refine_ls_extinction_method none
_refine_ls_goodness_of_fit_ref 0.887
_refine_ls_hydrogen_treatment constr
_refine_ls_matrix_type full
_refine_ls_number_parameters 152
_refine_ls_number_reflns 1927
_refine_ls_number_restraints 0
_refine_ls_restrained_S_all 0.887
_refine_ls_R_factor_all 0.0522
_refine_ls_R_factor_gt 0.0407
_refine_ls_shift/su_max 0.000
_refine_ls_shift/su_mean 0.000
_refine_ls_structure_factor_coef Fsqd
_refine_ls_weighting_details 'calc w=1/[\s^2^(Fo^2^)+(0.0555P)^2^] where P=(Fo^2^+2Fc^2^)/3'
_refine_ls_weighting_scheme calc
_refine_ls_wR_factor_gt 0.1027
_refine_ls_wR_factor_ref 0.1060
_reflns_number_gt 1430
_reflns_number_total 1927
_reflns_threshold_expression I>2\s(I)
_cod_data_source_file cf2132.cif
_cod_data_source_block I
_cod_database_code 2215400
_cod_database_fobs_code 2215400

loop_
_symmetry_equiv_pos_as_xyz
'x, y, z'
'-x, -y, -z'

loop_
_atom_site_type_symbol
_atom_site_label
_atom_site_fract_x
_atom_site_fract_y
_atom_site_fract_z
_atom_site_U_iso_or_equiv
_atom_site_adp_type
_atom_site_calc_flag
_atom_site_refinement_flags
_atom_site_occupancy
Br Br1 0.85241(9) 0.72698(7) 0.06813(5) 0.0689(3) Uani d . 1
Cu Cu1 0.5000 0.5000 0.0000 0.0354(2) Uani d S 1
S S1 0.3985(2) 0.08848(13) 0.13106(10) 0.0422(3) Uani d . 1
N N1 0.5615(6) 0.4521(4) 0.1695(3) 0.0372(9) Uani d . 1
N N2 0.6696(6) 0.5812(4) 0.2825(3) 0.0373(8) Uani d . 1
N N3 0.6000(6) 0.3339(4) 0.3277(3) 0.0313(8) Uani d . 1
N N4 0.5775(6) 0.1935(4) 0.3769(3) 0.0364(8) Uani d . 1
C C1 0.8741(8) 0.7801(6) 0.5408(4) 0.0427(11) Uani d . 1
H H1 0.8617 0.8371 0.4771 0.051 Uiso calc R 1
C C2 0.9722(8) 0.8728(6) 0.6678(4) 0.0488(12) Uani d . 1
H H2 1.0251 0.9920 0.6893 0.059 Uiso calc R 1
C C3 0.9893(8) 0.7859(7) 0.7602(4) 0.0482(12) Uani d . 1
H H3 1.0539 0.8478 0.8445 0.058 Uiso calc R 1
C C5 0.8168(8) 0.5183(6) 0.6051(4) 0.0412(11) Uani d . 1
H H4 0.7661 0.3992 0.5848 0.049 Uiso calc R 1
C C6 0.7953(7) 0.6014(5) 0.5107(4) 0.0321(9) Uani d . 1
C C4 0.9144(9) 0.6115(6) 0.7317(4) 0.0498(12) Uani d . 1
H H6 0.9280 0.5551 0.7958 0.060 Uiso calc R 1
C C8 0.5198(7) 0.3057(5) 0.2006(4) 0.0349(10) Uani d . 1
C C9 0.4788(8) 0.0574(6) 0.2846(4) 0.0410(11) Uani d . 1
C C10 0.4271(9) -0.1187(6) 0.3017(5) 0.0628(15) Uani d . 1
H H17A 0.4735 -0.1134 0.3902 0.094 Uiso calc R 1
H H17B 0.5029 -0.1739 0.2613 0.094 Uiso calc R 1
H H17C 0.2715 -0.1829 0.2645 0.094 Uiso calc R 1
C C7 0.6928(7) 0.5087(5) 0.3755(4) 0.0321(9) Uani d . 1

loop_
_atom_site_aniso_label
_atom_site_aniso_U_11
_atom_site_aniso_U_22
_atom_site_aniso_U_33
_atom_site_aniso_U_12
_atom_site_aniso_U_13
_atom_site_aniso_U_23
Br1 0.0591(4) 0.0724(4) 0.0373(3) -0.0128(3) 0.0003(3) 0.0209(3)
Cu1 0.0443(5) 0.0328(4) 0.0219(4) 0.0077(3) 0.0087(3) 0.0071(3)
S1 0.0511(8) 0.0350(6) 0.0336(6) 0.0126(5) 0.0102(6) 0.0056(5)
N1 0.045(2) 0.0359(19) 0.0236(17) 0.0093(17) 0.0078(17) 0.0070(15)
N2 0.045(2) 0.0343(19) 0.0250(18) 0.0103(17) 0.0083(17) 0.0049(15)
N3 0.038(2) 0.0324(19) 0.0257(17) 0.0148(16) 0.0108(16) 0.0095(15)
N4 0.041(2) 0.039(2) 0.0342(19) 0.0186(17) 0.0131(18) 0.0151(17)
C1 0.047(3) 0.046(3) 0.032(2) 0.017(2) 0.012(2) 0.007(2)
C2 0.046(3) 0.050(3) 0.036(3) 0.011(2) 0.008(2) -0.005(2)
C3 0.042(3) 0.070(3) 0.027(2) 0.019(3) 0.011(2) 0.000(2)
C5 0.048(3) 0.043(2) 0.032(2) 0.016(2) 0.014(2) 0.007(2)
C6 0.034(2) 0.040(2) 0.025(2) 0.016(2) 0.013(2) 0.0071(18)
C4 0.057(3) 0.066(3) 0.028(2) 0.023(3) 0.016(2) 0.015(2)
C8 0.038(3) 0.036(2) 0.029(2) 0.012(2) 0.014(2) 0.0072(18)
C9 0.042(3) 0.044(3) 0.043(3) 0.021(2) 0.014(2) 0.018(2)
C10 0.073(4) 0.046(3) 0.063(4) 0.025(3) 0.006(3) 0.021(3)
C7 0.032(2) 0.037(2) 0.029(2) 0.0130(19) 0.0116(19) 0.0100(18)

loop_
_atom_type_symbol
_atom_type_description
_atom_type_scat_dispersion_real
_atom_type_scat_dispersion_imag
_atom_type_scat_source
C C 0.0033 0.0016 'International Tables Vol C Tables 4.2.6.8 and 6.1.1.4'
H H 0.0000 0.0000 'International Tables Vol C Tables 4.2.6.8 and 6.1.1.4'
Br Br -0.2901 2.4595 'International Tables Vol C Tables 4.2.6.8 and 6.1.1.4'
Cu Cu 0.3201 1.2651 'International Tables Vol C Tables 4.2.6.8 and 6.1.1.4'
N N 0.0061 0.0033 'International Tables Vol C Tables 4.2.6.8 and 6.1.1.4'
S S 0.1246 0.1234 'International Tables Vol C Tables 4.2.6.8 and 6.1.1.4'

loop_
_geom_angle_atom_site_label_1
_geom_angle_atom_site_label_2
_geom_angle_atom_site_label_3
_geom_angle_site_symmetry_1
_geom_angle_site_symmetry_3
_geom_angle
N1 Cu1 N1 2_665 . 180
N1 Cu1 Br1 2_665 . 89.18(10)
N1 Cu1 Br1 . . 90.82(10)
N1 Cu1 Br1 2_665 2_665 90.82(10)
N1 Cu1 Br1 . 2_665 89.18(10)
Br1 Cu1 Br1 . 2_665 180
C8 S1 C9 . . 87.4(2)
C8 N1 N2 . . 106.6(3)
C8 N1 Cu1 . . 130.2(3)
N2 N1 Cu1 . . 123.2(2)
C7 N2 N1 . . 108.2(3)
C8 N3 C7 . . 106.1(3)
C8 N3 N4 . . 117.9(3)
C7 N3 N4 . . 135.9(3)
C9 N4 N3 . . 108.2(3)
C6 C1 C2 . . 119.4(4)
C6 C1 H1 . . 120.3
C2 C1 H1 . . 120.3
C3 C2 C1 . . 119.3(4)
C3 C2 H2 . . 120.3
C1 C2 H2 . . 120.3
C4 C3 C2 . . 121.7(4)
C4 C3 H3 . . 119.1
C2 C3 H3 . . 119.1
C6 C5 C4 . . 120.4(4)
C6 C5 H4 . . 119.8
C4 C5 H4 . . 119.8
C5 C6 C1 . . 119.9(4)
C5 C6 C7 . . 122.5(4)
C1 C6 C7 . . 117.6(4)
C3 C4 C5 . . 119.2(4)
C3 C4 H6 . . 120.4
C5 C4 H6 . . 120.4
N1 C8 N3 . . 110.1(4)
N1 C8 S1 . . 140.1(3)
N3 C8 S1 . . 109.8(3)
N4 C9 C10 . . 123.5(4)
N4 C9 S1 . . 116.5(3)
C10 C9 S1 . . 119.9(4)
C9 C10 H17A . . 109.5
C9 C10 H17B . . 109.5
H17A C10 H17B . . 109.5
C9 C10 H17C . . 109.5
H17A C10 H17C . . 109.5
H17B C10 H17C . . 109.5
N2 C7 N3 . . 109.0(3)
N2 C7 C6 . . 124.9(4)
N3 C7 C6 . . 126.1(4)

loop_
_geom_bond_atom_site_label_1
_geom_bond_atom_site_label_2
_geom_bond_site_symmetry_2
_geom_bond_distance
Br1 Cu1 . 2.3834(6)
Cu1 N1 2_665 1.990(3)
Cu1 N1 . 1.990(3)
Cu1 Br1 2_665 2.3834(6)
S1 C8 . 1.722(4)
S1 C9 . 1.770(5)
N1 C8 . 1.311(5)
N1 N2 . 1.398(4)
N2 C7 . 1.300(5)
N3 C8 . 1.353(5)
N3 C7 . 1.372(5)
N3 N4 . 1.376(4)
N4 C9 . 1.287(6)
C1 C6 . 1.394(6)
C1 C2 . 1.400(6)
C1 H1 . 0.930
C2 C3 . 1.372(7)
C2 H2 . 0.930
C3 C4 . 1.362(7)
C3 H3 . 0.930
C5 C6 . 1.372(6)
C5 C4 . 1.397(6)
C5 H4 . 0.930
C6 C7 . 1.477(5)
C4 H6 . 0.930
C9 C10 . 1.482(6)
C10 H17A . 0.960
C10 H17B . 0.960
C10 H17C . 0.960

loop_
_geom_hbond_atom_site_label_D
_geom_hbond_atom_site_label_H
_geom_hbond_atom_site_label_A
_geom_hbond_site_symmetry_A
_geom_hbond_distance_DH
_geom_hbond_distance_HA
_geom_hbond_distance_DA
_geom_hbond_angle_DHA
C10 H17C Br1 1_445 0.96 2.90 3.769(5) 151.4
C1 H1 N2 . 0.93 2.56 2.871(5) 100.1
C5 H4 N4 . 0.93 2.45 3.122(6) 129.3
